data_4033758
loop_
_publ_author_name
'Lv, Xintong'
'Hu, Fangzhi'
'Duan, Kang'
'Li, Shuai-Shuai'
'Liu, Qing'
'Xiao, Jian'

_publ_section_title
;
 Aromatization-Driven Cascade [1,5]-Hydride Transfer/Spirocyclization
 Promoted by Fluorinated Alcohols.
;
_journal_issue 4
_journal_name_full 'The Journal of organic chemistry'
_journal_page_first 1833
_journal_page_last 1844
_journal_paper_doi 10.1021/acs.joc.8b02754
_journal_volume 84
_journal_year 2019
_chemical_formula_sum 'C26 H35 N O'
_chemical_formula_weight 377.55
_space_group_IT_number 15
_space_group_name_Hall '-C 2yc'
_space_group_name_H-M_alt 'C 1 2/c 1'
_symmetry_cell_setting monoclinic
_symmetry_space_group_name_H-M 'C 1 2/c 1'
_atom_sites_solution_hydrogens geom
_atom_sites_solution_primary direct
_atom_sites_solution_secondary difmap
_audit_creation_method SHELXL-97
_cell_angle_alpha 90.00
_cell_angle_beta 102.211(4)
_cell_angle_gamma 90.00
_cell_formula_units_Z 8
_cell_length_a 17.6979(7)
_cell_length_b 14.6830(5)
_cell_length_c 18.0759(9)
_cell_measurement_reflns_used 4993
_cell_measurement_temperature 293(2)
_cell_measurement_theta_max 71.0780
_cell_measurement_theta_min 3.9280
_cell_volume 4590.9(3)
_computing_structure_refinement 'SHELXL-97 (Sheldrick, 1997)'
_computing_structure_solution 'SHELXS-97 (Sheldrick, 1990)'
_diffrn_ambient_temperature 293(2)
_diffrn_measured_fraction_theta_full 1.000
_diffrn_measured_fraction_theta_max 1.000
_diffrn_measurement_device_type 'Xcalibur, Eos, Gemini'
_diffrn_radiation_monochromator graphite
_diffrn_radiation_source 'fine-focus sealed tube'
_diffrn_radiation_type CuK\a
_diffrn_radiation_wavelength 1.54184
_diffrn_reflns_av_R_equivalents 0.0258
_diffrn_reflns_av_sigmaI/netI 0.0249
_diffrn_reflns_limit_h_max 20
_diffrn_reflns_limit_h_min -21
_diffrn_reflns_limit_k_max 17
_diffrn_reflns_limit_k_min -17
_diffrn_reflns_limit_l_max 21
_diffrn_reflns_limit_l_min -19
_diffrn_reflns_number 14770
_diffrn_reflns_theta_full 67.25
_diffrn_reflns_theta_max 67.25
_diffrn_reflns_theta_min 3.95
_exptl_absorpt_coefficient_mu 0.494
_exptl_absorpt_correction_T_max 0.9476
_exptl_absorpt_correction_T_min 0.9431
_exptl_absorpt_correction_type multi-scan
_exptl_absorpt_process_details sadabs
_exptl_crystal_colour white
_exptl_crystal_density_diffrn 1.092
_exptl_crystal_density_method 'not measured'
_exptl_crystal_description block
_exptl_crystal_F_000 1648
_exptl_crystal_size_max 0.12
_exptl_crystal_size_mid 0.11
_exptl_crystal_size_min 0.11
_refine_diff_density_max 0.631
_refine_diff_density_min -0.530
_refine_diff_density_rms 0.050
_refine_ls_extinction_method none
_refine_ls_goodness_of_fit_ref 1.065
_refine_ls_hydrogen_treatment constr
_refine_ls_matrix_type full
_refine_ls_number_parameters 260
_refine_ls_number_reflns 4123
_refine_ls_number_restraints 798
_refine_ls_restrained_S_all 1.076
_refine_ls_R_factor_all 0.0859
_refine_ls_R_factor_gt 0.0658
_refine_ls_shift/su_max 0.000
_refine_ls_shift/su_mean 0.000
_refine_ls_structure_factor_coef Fsqd
_refine_ls_weighting_details 'calc w=1/[\s^2^(Fo^2^)+(0.0930P)^2^+3.1703P] where P=(Fo^2^+2Fc^2^)/3'
_refine_ls_weighting_scheme calc
_refine_ls_wR_factor_gt 0.1820
_refine_ls_wR_factor_ref 0.1988
_reflns_number_gt 2997
_reflns_number_total 4123
_reflns_threshold_expression >2sigma(I)
_cod_data_source_file jo8b02754_si_002.cif
_cod_data_source_block exp_8277
_cod_original_sg_symbol_H-M C2/c
_cod_database_code 4033758

loop_
_symmetry_equiv_pos_as_xyz
'x, y, z'
'-x, y, -z+1/2'
'x+1/2, y+1/2, z'
'-x+1/2, y+1/2, -z+1/2'
'-x, -y, -z'
'x, -y, z-1/2'
'-x+1/2, -y+1/2, -z'
'x+1/2, -y+1/2, z-1/2'

loop_
_atom_site_label
_atom_site_type_symbol
_atom_site_fract_x
_atom_site_fract_y
_atom_site_fract_z
_atom_site_U_iso_or_equiv
_atom_site_adp_type
_atom_site_occupancy
_atom_site_symmetry_multiplicity
_atom_site_calc_flag
_atom_site_refinement_flags
N1 N 0.10414(13) 0.56661(13) 0.57685(11) 0.0617(5) Uani 1 1 d U
O1 O 0.25218(14) 0.20780(15) 0.69636(15) 0.1137(10) Uani 1 1 d U
C1 C 0.22126(15) 0.26246(16) 0.64929(15) 0.0636(7) Uani 1 1 d U
C2 C 0.14311(13) 0.24393(15) 0.60262(14) 0.0545(6) Uani 1 1 d U
C3 C 0.10644(13) 0.31181(15) 0.56089(14) 0.0553(6) Uani 1 1 d U
H3 H 0.0572 0.2996 0.5327 0.066 Uiso 1 1 calc R
C4 C 0.13707(13) 0.40503(14) 0.55533(13) 0.0498(5) Uani 1 1 d U
C5 C 0.21946(13) 0.41377(14) 0.59458(13) 0.0501(5) Uani 1 1 d U
H5 H 0.2445 0.4681 0.5886 0.060 Uiso 1 1 calc R
C6 C 0.26032(13) 0.34966(14) 0.63774(13) 0.0516(5) Uani 1 1 d U
C7 C 0.08443(14) 0.47234(15) 0.58850(13) 0.0551(6) Uani 1 1 d U
H7 H 0.0308 0.4622 0.5621 0.066 Uiso 1 1 calc R
C8 C 0.08794(19) 0.4668(2) 0.67328(16) 0.0764(8) Uani 1 1 d U
H8A H 0.0464 0.4293 0.6838 0.092 Uiso 1 1 calc R
H8B H 0.1370 0.4417 0.6996 0.092 Uiso 1 1 calc R
C9 C 0.0794(4) 0.5616(3) 0.6961(2) 0.1371(16) Uani 1 1 d U
H9A H 0.1106 0.5719 0.7464 0.164 Uiso 1 1 calc R
H9B H 0.0258 0.5737 0.6975 0.164 Uiso 1 1 calc R
C10 C 0.1044(2) 0.6231(2) 0.64169(17) 0.0796(8) Uani 1 1 d U
H10A H 0.0688 0.6736 0.6289 0.096 Uiso 1 1 calc R
H10B H 0.1557 0.6468 0.6620 0.096 Uiso 1 1 calc R
C11 C 0.12497(12) 0.59570(15) 0.51162(13) 0.0520(6) Uani 1 1 d U
C12 C 0.13552(14) 0.68828(17) 0.49751(17) 0.0645(7) Uani 1 1 d U
H12 H 0.1285 0.7311 0.5334 0.077 Uiso 1 1 calc R
C13 C 0.15614(15) 0.7178(2) 0.43167(19) 0.0748(8) Uani 1 1 d U
C14 C 0.16713(18) 0.6539(2) 0.3795(2) 0.0841(9) Uani 1 1 d U
H14 H 0.1805 0.6725 0.3348 0.101 Uiso 1 1 calc R
C15 C 0.15851(16) 0.5627(2) 0.39281(16) 0.0716(7) Uani 1 1 d U
H15 H 0.1675 0.5206 0.3572 0.086 Uiso 1 1 calc R
C16 C 0.13679(13) 0.53150(16) 0.45785(13) 0.0529(6) Uani 1 1 d U
C17 C 0.12662(14) 0.43155(15) 0.47067(13) 0.0548(6) Uani 1 1 d U
H17A H 0.1638 0.3979 0.4489 0.066 Uiso 1 1 calc R
H17B H 0.0753 0.4134 0.4442 0.066 Uiso 1 1 calc R
C18 C 0.16641(19) 0.8189(2) 0.4188(2) 0.1039(13) Uani 1 1 d U
H18A H 0.1207 0.8424 0.3860 0.156 Uiso 1 1 calc R
H18B H 0.2101 0.8278 0.3959 0.156 Uiso 1 1 calc R
H18C H 0.1749 0.8503 0.4664 0.156 Uiso 1 1 calc R
C19 C 0.10681(14) 0.14978(16) 0.60740(16) 0.0639(7) Uani 1 1 d U
C20 C 0.03173(17) 0.13954(19) 0.5480(2) 0.0908(10) Uani 1 1 d U
H20A H 0.0117 0.0791 0.5504 0.136 Uiso 1 1 calc R
H20B H 0.0418 0.1500 0.4986 0.136 Uiso 1 1 calc R
H20C H -0.0055 0.1830 0.5578 0.136 Uiso 1 1 calc R
C21 C 0.16121(18) 0.07449(18) 0.5913(2) 0.0885(10) Uani 1 1 d U
H21A H 0.2065 0.0727 0.6314 0.133 Uiso 1 1 calc R
H21B H 0.1761 0.0868 0.5442 0.133 Uiso 1 1 calc R
H21C H 0.1352 0.0168 0.5882 0.133 Uiso 1 1 calc R
C22 C 0.0889(3) 0.1366(2) 0.6848(2) 0.1118(13) Uani 1 1 d U
H22A H 0.1361 0.1380 0.7225 0.168 Uiso 1 1 calc R
H22B H 0.0639 0.0789 0.6866 0.168 Uiso 1 1 calc R
H22C H 0.0554 0.1845 0.6944 0.168 Uiso 1 1 calc R
C23 C 0.34515(14) 0.36222(16) 0.67821(14) 0.0579(6) Uani 1 1 d U
C24 C 0.39440(17) 0.2846(2) 0.6573(2) 0.0854(9) Uani 1 1 d U
H24A H 0.3876 0.2813 0.6033 0.128 Uiso 1 1 calc R
H24B H 0.3786 0.2281 0.6761 0.128 Uiso 1 1 calc R
H24C H 0.4479 0.2956 0.6795 0.128 Uiso 1 1 calc R
C25 C 0.35108(19) 0.3646(2) 0.76401(16) 0.0811(9) Uani 1 1 d U
H25A H 0.4042 0.3720 0.7892 0.122 Uiso 1 1 calc R
H25B H 0.3315 0.3086 0.7800 0.122 Uiso 1 1 calc R
H25C H 0.3213 0.4146 0.7766 0.122 Uiso 1 1 calc R
C26 C 0.37768(15) 0.45156(19) 0.65520(17) 0.0746(8) Uani 1 1 d U
H26A H 0.3736 0.4522 0.6014 0.112 Uiso 1 1 calc R
H26B H 0.4310 0.4571 0.6803 0.112 Uiso 1 1 calc R
H26C H 0.3489 0.5016 0.6694 0.112 Uiso 1 1 calc R

loop_
_atom_site_aniso_label
_atom_site_aniso_U_11
_atom_site_aniso_U_22
_atom_site_aniso_U_33
_atom_site_aniso_U_23
_atom_site_aniso_U_13
_atom_site_aniso_U_12
N1 0.0825(14) 0.0417(11) 0.0596(12) -0.0014(9) 0.0126(10) 0.0048(9)
O1 0.1018(16) 0.0751(14) 0.135(2) 0.0546(14) -0.0424(14) -0.0233(12)
C1 0.0625(14) 0.0457(13) 0.0743(16) 0.0167(12) -0.0040(12) -0.0002(11)
C2 0.0545(13) 0.0413(12) 0.0669(14) 0.0058(10) 0.0108(11) -0.0002(9)
C3 0.0471(12) 0.0436(12) 0.0715(15) 0.0029(10) 0.0041(10) -0.0006(9)
C4 0.0493(12) 0.0387(11) 0.0584(13) 0.0048(9) 0.0044(10) 0.0029(9)
C5 0.0520(12) 0.0371(11) 0.0584(13) 0.0025(9) 0.0050(10) -0.0010(9)
C6 0.0529(12) 0.0425(12) 0.0549(13) 0.0025(9) 0.0016(10) -0.0001(9)
C7 0.0571(13) 0.0468(13) 0.0598(13) 0.0080(10) 0.0086(10) 0.0057(10)
C8 0.0913(19) 0.0759(18) 0.0656(16) 0.0124(14) 0.0249(14) 0.0176(15)
C9 0.230(5) 0.109(3) 0.080(2) -0.011(2) 0.050(3) 0.000(3)
C10 0.098(2) 0.0647(17) 0.0751(18) -0.0132(14) 0.0146(15) 0.0056(15)
C11 0.0481(12) 0.0436(12) 0.0597(13) 0.0084(10) 0.0008(10) 0.0036(9)
C12 0.0528(13) 0.0473(14) 0.0866(18) 0.0092(12) -0.0007(12) 0.0051(10)
C13 0.0522(14) 0.0642(17) 0.103(2) 0.0362(16) 0.0047(14) 0.0009(12)
C14 0.0774(19) 0.088(2) 0.088(2) 0.0394(18) 0.0208(16) 0.0094(16)
C15 0.0701(16) 0.0786(19) 0.0652(16) 0.0180(14) 0.0122(13) 0.0100(13)
C16 0.0486(12) 0.0508(13) 0.0551(13) 0.0085(10) 0.0014(10) 0.0050(9)
C17 0.0552(13) 0.0486(13) 0.0568(13) -0.0016(10) 0.0031(10) 0.0039(10)
C18 0.0702(18) 0.069(2) 0.169(4) 0.055(2) 0.017(2) -0.0008(15)
C19 0.0590(14) 0.0434(13) 0.0895(18) 0.0107(12) 0.0158(13) -0.0031(10)
C20 0.0666(18) 0.0543(17) 0.144(3) 0.0125(17) 0.0054(18) -0.0156(13)
C21 0.082(2) 0.0453(15) 0.136(3) 0.0056(16) 0.0197(19) 0.0040(13)
C22 0.150(3) 0.079(2) 0.120(3) 0.017(2) 0.059(3) -0.027(2)
C23 0.0530(13) 0.0463(13) 0.0669(15) 0.0003(10) -0.0043(11) 0.0006(10)
C24 0.0630(17) 0.0708(18) 0.113(2) -0.0100(17) -0.0040(16) 0.0138(14)
C25 0.084(2) 0.077(2) 0.0700(18) 0.0037(14) -0.0119(14) -0.0022(15)
C26 0.0577(15) 0.0624(16) 0.094(2) 0.0058(14) -0.0058(14) -0.0097(12)

loop_
_atom_type_symbol
_atom_type_description
_atom_type_scat_dispersion_real
_atom_type_scat_dispersion_imag
_atom_type_scat_source
C C 0.0181 0.0091 'International Tables Vol C Tables 4.2.6.8 and 6.1.1.4'
H H 0.0000 0.0000 'International Tables Vol C Tables 4.2.6.8 and 6.1.1.4'
N N 0.0311 0.0180 'International Tables Vol C Tables 4.2.6.8 and 6.1.1.4'
O O 0.0492 0.0322 'International Tables Vol C Tables 4.2.6.8 and 6.1.1.4'

loop_
_geom_angle_atom_site_label_1
_geom_angle_atom_site_label_2
_geom_angle_atom_site_label_3
_geom_angle
C11 N1 C10 124.5(2)
C11 N1 C7 122.4(2)
C10 N1 C7 113.0(2)
O1 C1 C2 120.3(2)
O1 C1 C6 120.9(2)
C2 C1 C6 118.80(19)
C3 C2 C1 117.9(2)
C3 C2 C19 123.1(2)
C1 C2 C19 118.94(19)
C2 C3 C4 126.0(2)
C3 C4 C5 112.51(18)
C3 C4 C17 109.23(19)
C5 C4 C17 110.45(19)
C3 C4 C7 107.55(19)
C5 C4 C7 111.51(19)
C17 C4 C7 105.27(17)
C6 C5 C4 125.0(2)
C5 C6 C1 118.6(2)
C5 C6 C23 123.3(2)
C1 C6 C23 118.17(18)
N1 C7 C8 103.7(2)
N1 C7 C4 111.46(19)
C8 C7 C4 116.88(19)
C9 C8 C7 104.4(2)
C8 C9 C10 109.3(3)
N1 C10 C9 104.1(3)
N1 C11 C16 119.5(2)
N1 C11 C12 121.8(2)
C16 C11 C12 118.7(2)
C13 C12 C11 121.9(3)
C14 C13 C12 118.5(3)
C14 C13 C18 121.6(3)
C12 C13 C18 119.9(3)
C13 C14 C15 120.6(3)
C14 C15 C16 122.0(3)
C15 C16 C11 118.3(2)
C15 C16 C17 121.1(2)
C11 C16 C17 120.6(2)
C16 C17 C4 113.84(19)
C22 C19 C20 108.4(3)
C22 C19 C21 110.3(3)
C20 C19 C21 106.4(3)
C22 C19 C2 109.9(2)
C20 C19 C2 111.2(2)
C21 C19 C2 110.6(2)
C26 C23 C24 107.8(2)
C26 C23 C25 107.9(2)
C24 C23 C25 110.2(2)
C26 C23 C6 111.15(19)
C24 C23 C6 110.1(2)
C25 C23 C6 109.6(2)

loop_
_geom_bond_atom_site_label_1
_geom_bond_atom_site_label_2
_geom_bond_distance
N1 C11 1.376(3)
N1 C10 1.435(3)
N1 C7 1.454(3)
O1 C1 1.213(3)
C1 C2 1.485(3)
C1 C6 1.491(3)
C2 C3 1.333(3)
C2 C19 1.535(3)
C3 C4 1.483(3)
C4 C5 1.486(3)
C4 C17 1.552(3)
C4 C7 1.562(3)
C5 C6 1.334(3)
C6 C23 1.536(3)
C7 C8 1.523(4)
C8 C9 1.468(5)
C9 C10 1.470(5)
C11 C16 1.401(3)
C11 C12 1.403(3)
C12 C13 1.386(4)
C13 C14 1.373(5)
C13 C18 1.519(4)
C14 C15 1.375(4)
C15 C16 1.390(4)
C16 C17 1.502(3)
C19 C22 1.510(5)
C19 C20 1.529(4)
C19 C21 1.534(4)
C23 C26 1.525(3)
C23 C24 1.530(4)
C23 C25 1.533(4)
